data_4032078
loop_
_publ_author_name
'Taher, Ehab S.'
'Guest, Prue'
'Benton, Amanda'
'Ma, Xinghua'
'Banwell, Martin G.'
'Willis, Anthony C.'
'Seiser, Tobias'
'Newton, Trevor W.'
'Hutzler, Johannes'

_publ_section_title
;
 The Synthesis of Certain Phomentrioloxin A Analogues and Their Evaluation
 as Herbicidal Agents.
;
_journal_issue 1
_journal_name_full 'The Journal of organic chemistry'
_journal_page_first 211
_journal_page_last 233
_journal_paper_doi 10.1021/acs.joc.6b02372
_journal_volume 82
_journal_year 2017
_chemical_absolute_configuration syn
_chemical_compound_source local
_chemical_formula_moiety 'C17 H20 O4'
_chemical_formula_sum 'C17 H20 O4'
_chemical_formula_weight 288.34
_space_group_IT_number 4
_symmetry_cell_setting monoclinic
_symmetry_space_group_name_Hall 'P 2yb'
_symmetry_space_group_name_H-M 'P 1 21 1'
_atom_sites_solution_hydrogens difmap
_atom_sites_solution_primary direct
_audit_creation_date 14-03-17
_audit_creation_method CRYSTALS_ver_14.40
_audit_update_record
;
2014-03-17 - Report on C17 H20 O4
            by Anthony C. Willis
            for  Ehab Taher and Martin Banwell


2014-03-17 - passes checkcif tests

;
_cell_angle_alpha 90
_cell_angle_beta 90.470(4)
_cell_angle_gamma 90
_cell_formula_units_Z 2
_cell_length_a 4.6659(3)
_cell_length_b 11.9898(9)
_cell_length_c 13.6730(10)
_cell_measurement_reflns_used 16304
_cell_measurement_temperature 200
_cell_measurement_theta_max 25
_cell_measurement_theta_min 3
_cell_volume 764.89(9)
_computing_cell_refinement 'DENZO/SCALEPACK (Otwinowski & Minor, 1997)'
_computing_data_collection 'COLLECT (Nonius, 2001).'
_computing_data_reduction 'DENZO/SCALEPACK (Otwinowski & Minor, 1997)'
_computing_molecular_graphics
; 
ORTEP-II (Johnson 1976) in teXsan (MSC, 1992-1997)
;
_computing_publication_material 'CRYSTALS (Betteridge et al., 2003)'
_computing_structure_refinement 'CRYSTALS (Betteridge et al., 2003)'
_computing_structure_solution 'SIR92 (Altomare et al., 1994)'
_diffrn_ambient_temperature 200
_diffrn_measured_fraction_theta_full 0.997
_diffrn_measured_fraction_theta_max 0.997
_diffrn_measurement_device Area
_diffrn_measurement_device_type 'Nonius KappaCCD'
_diffrn_measurement_method ' \f and \w scans with CCD '
_diffrn_radiation_monochromator graphite
_diffrn_radiation_type 'Mo K\a'
_diffrn_radiation_wavelength 0.71073
_diffrn_reflns_av_R_equivalents 0.062
_diffrn_reflns_limit_h_max 5
_diffrn_reflns_limit_h_min -5
_diffrn_reflns_limit_k_max 14
_diffrn_reflns_limit_k_min -14
_diffrn_reflns_limit_l_max 16
_diffrn_reflns_limit_l_min -16
_diffrn_reflns_number 8883
_diffrn_reflns_theta_full 25.013
_diffrn_reflns_theta_max 25.013
_diffrn_reflns_theta_min 3.398
_diffrn_standards_number 0
_exptl_absorpt_coefficient_mu 0.088
_exptl_absorpt_correction_T_max 0.997
_exptl_absorpt_correction_T_min 0.977
_exptl_absorpt_correction_type integration
_exptl_absorpt_process_details
;
via Gaussian method (Coppens, 1970) implemented in maXus (2000)
;
_exptl_crystal_colour yellow
_exptl_crystal_density_diffrn 1.252
_exptl_crystal_density_method 'not measured'
_exptl_crystal_description plate
_exptl_crystal_F_000 308
_exptl_crystal_size_max 0.400
_exptl_crystal_size_mid 0.120
_exptl_crystal_size_min 0.030
_refine_diff_density_max 0.17
_refine_diff_density_min -0.20
_refine_ls_abs_structure_details
;
The enantiomer has been assigned by reference to an unchanging chiral
centre in the synthetic procedure.
;
_refine_ls_extinction_method None
_refine_ls_goodness_of_fit_ref 1.0336
_refine_ls_hydrogen_treatment mixed
_refine_ls_matrix_type full
_refine_ls_number_parameters 199
_refine_ls_number_reflns 1423
_refine_ls_number_restraints 1
_refine_ls_R_factor_all 0.0414
_refine_ls_R_factor_gt 0.0356
_refine_ls_shift/su_max 0.0042637
_refine_ls_shift/su_mean 0.0003903
_refine_ls_structure_factor_coef Fsqd
_refine_ls_weighting_details
;
 Method= Modified Sheldrick 
 w=1/[\s^2^(F^2^) + ( 0.04P)^2^ + 0.18P] 
 ,where P=(max(Fo^2^,0) + 2Fc^2^)/3 
;
_refine_ls_weighting_scheme calc
_refine_ls_wR_factor_all 0.0832
_refine_ls_wR_factor_gt 0.0804
_refine_ls_wR_factor_ref 0.0832
_reflns_limit_h_max 5
_reflns_limit_h_min -5
_reflns_limit_k_max 14
_reflns_limit_k_min 0
_reflns_limit_l_max 16
_reflns_limit_l_min 0
_reflns_number_gt 1295
_reflns_number_total 1423
_reflns_threshold_expression I>2.0\s(I)
_oxford_diffrn_Wilson_B_factor 3.19
_oxford_diffrn_Wilson_scale 0.60
_oxford_refine_ls_r_factor_ref 0.0414
_oxford_refine_ls_scale 1.298(9)
_oxford_reflns_number_all 1423
_oxford_reflns_threshold_expression_ref I>-10.0\s(I)
_oxford_structure_analysis_title 'ban1407 At 10: 0 on 17/ 3'
_cod_data_source_file jo6b02372_si_001.cif
_cod_data_source_block ban1407
_cod_depositor_comments 'Adding full bibliography for 4032077--4032079.cif.'
_cod_original_sg_symbol_Hall 'P 2yb '
_cod_original_sg_symbol_H-M 'P 1 21 1 '
_cod_database_code 4032078

loop_
_symmetry_equiv_pos_as_xyz
x,y,z
-x,y+1/2,-z

loop_
_atom_site_label
_atom_site_type_symbol
_atom_site_fract_x
_atom_site_fract_y
_atom_site_fract_z
_atom_site_U_iso_or_equiv
_atom_site_occupancy
_atom_site_adp_type
_atom_site_refinement_flags_posn
O1 O 0.6888(4) 0.48279(18) 0.43679(14) 0.0373 1.0000 Uani .
O2 O 1.1956(4) 0.40560(18) 0.52786(15) 0.0387 1.0000 Uani .
O3 O 1.0284(4) 0.18349(19) 0.56518(13) 0.0401 1.0000 Uani .
O4 O 0.9988(4) 0.10207(18) 0.38030(14) 0.0390 1.0000 Uani .
C1 C 0.8882(6) 0.4147(2) 0.3836(2) 0.0339 1.0000 Uani .
C2 C 1.0632(5) 0.3402(2) 0.45228(19) 0.0318 1.0000 Uani .
C3 C 0.8742(6) 0.2498(2) 0.49537(19) 0.0334 1.0000 Uani .
C4 C 0.7705(6) 0.1734(2) 0.41323(19) 0.0345 1.0000 Uani .
C5 C 0.6641(6) 0.2380(2) 0.3263(2) 0.0360 1.0000 Uani .
C6 C 0.7193(6) 0.3458(2) 0.31108(19) 0.0348 1.0000 Uani .
C7 C 0.6105(6) 0.4026(3) 0.2257(2) 0.0401 1.0000 Uani .
C8 C 0.5197(6) 0.4475(3) 0.1538(2) 0.0431 1.0000 Uani .
C9 C 0.4108(6) 0.4929(3) 0.06266(19) 0.0409 1.0000 Uani .
C10 C 0.2125(6) 0.5795(3) 0.0612(2) 0.0426 1.0000 Uani .
C11 C 0.1035(6) 0.6197(3) -0.0268(2) 0.0445 1.0000 Uani .
C12 C 0.1938(6) 0.5703(3) -0.1129(2) 0.0467 1.0000 Uani .
C13 C 0.3946(6) 0.4844(3) -0.1136(2) 0.0460 1.0000 Uani .
C14 C 0.5038(6) 0.4468(3) -0.0250(2) 0.0437 1.0000 Uani .
C15 C -0.1093(7) 0.7145(3) -0.0288(3) 0.0610 1.0000 Uani .
C16 C 0.4986(9) 0.4348(3) -0.2088(3) 0.0673 1.0000 Uani .
C17 C 0.9710(9) 0.2118(3) 0.6648(2) 0.0591 1.0000 Uani .
H1 H 0.774(8) 0.542(3) 0.451(3) 0.0541 1.0000 Uiso .
H2 H 1.349(7) 0.433(3) 0.506(3) 0.0566 1.0000 Uiso .
H4 H 0.980(7) 0.033(4) 0.410(3) 0.0576 1.0000 Uiso .
H11 H 1.0230 0.4628 0.3475 0.0377 1.0000 Uiso R
H21 H 1.2176 0.3028 0.4144 0.0367 1.0000 Uiso R
H31 H 0.7067 0.2857 0.5276 0.0392 1.0000 Uiso R
H41 H 0.6099 0.1265 0.4375 0.0393 1.0000 Uiso R
H51 H 0.5504 0.1982 0.2800 0.0406 1.0000 Uiso R
H101 H 0.1511 0.6104 0.1193 0.0512 1.0000 Uiso R
H121 H 0.1168 0.5952 -0.1734 0.0541 1.0000 Uiso R
H141 H 0.6392 0.3900 -0.0226 0.0501 1.0000 Uiso R
H151 H -0.0492 0.7706 -0.0730 0.0897 1.0000 Uiso R
H152 H -0.1233 0.7476 0.0343 0.0898 1.0000 Uiso R
H153 H -0.2984 0.6879 -0.0491 0.0897 1.0000 Uiso R
H161 H 0.5162 0.3557 -0.2009 0.0978 1.0000 Uiso R
H162 H 0.6832 0.4652 -0.2263 0.0984 1.0000 Uiso R
H163 H 0.3614 0.4499 -0.2614 0.0982 1.0000 Uiso R
H171 H 1.0896 0.1662 0.7078 0.0871 1.0000 Uiso R
H172 H 1.0126 0.2915 0.6758 0.0868 1.0000 Uiso R
H173 H 0.7662 0.1971 0.6772 0.0870 1.0000 Uiso R

loop_
_atom_site_aniso_label
_atom_site_aniso_U_11
_atom_site_aniso_U_22
_atom_site_aniso_U_33
_atom_site_aniso_U_23
_atom_site_aniso_U_13
_atom_site_aniso_U_12
O1 0.0393(10) 0.0295(10) 0.0432(10) -0.0026(9) 0.0018(8) 0.0001(9)
O2 0.0405(11) 0.0342(10) 0.0414(11) -0.0053(9) -0.0024(9) -0.0020(9)
O3 0.0581(12) 0.0340(10) 0.0282(9) 0.0003(8) -0.0008(8) 0.0082(9)
O4 0.0488(11) 0.0300(10) 0.0383(10) -0.0019(9) 0.0039(8) 0.0049(9)
C1 0.0361(13) 0.0307(14) 0.0350(15) 0.0019(11) 0.0056(11) 0.0004(11)
C2 0.0333(13) 0.0296(14) 0.0324(14) -0.0026(11) -0.0002(10) 0.0006(11)
C3 0.0399(14) 0.0303(14) 0.0300(13) 0.0010(11) -0.0002(11) 0.0045(11)
C4 0.0383(14) 0.0306(15) 0.0347(14) -0.0004(12) 0.0042(11) -0.0008(12)
C5 0.0372(14) 0.0369(16) 0.0338(14) -0.0047(12) -0.0007(11) 0.0005(12)
C6 0.0389(14) 0.0374(16) 0.0282(14) 0.0012(11) 0.0043(11) 0.0046(12)
C7 0.0461(15) 0.0387(15) 0.0356(15) 0.0010(13) 0.0004(12) 0.0012(13)
C8 0.0479(16) 0.0420(16) 0.0393(16) 0.0023(14) -0.0022(13) -0.0014(14)
C9 0.0467(15) 0.0414(16) 0.0345(14) 0.0068(13) -0.0058(12) -0.0070(14)
C10 0.0441(15) 0.0443(16) 0.0395(15) 0.0036(13) 0.0023(12) -0.0007(14)
C11 0.0371(14) 0.0431(17) 0.0531(18) 0.0122(14) -0.0024(12) -0.0054(13)
C12 0.0433(15) 0.0531(19) 0.0436(17) 0.0165(14) -0.0074(12) -0.0073(14)
C13 0.0520(16) 0.0510(19) 0.0350(15) 0.0001(14) -0.0026(12) -0.0101(17)
C14 0.0469(16) 0.0400(16) 0.0443(18) 0.0031(14) -0.0024(13) 0.0007(14)
C15 0.0499(18) 0.0502(19) 0.083(3) 0.0135(19) -0.0023(16) 0.0037(16)
C16 0.083(3) 0.078(3) 0.0411(19) -0.0070(18) -0.0007(17) -0.001(2)
C17 0.098(3) 0.0508(19) 0.0283(15) -0.0013(14) 0.0000(15) 0.0106(19)

loop_
_atom_type_symbol
_atom_type_scat_dispersion_real
_atom_type_scat_dispersion_imag
_atom_type_scat_Cromer_Mann_a1
_atom_type_scat_Cromer_Mann_b1
_atom_type_scat_Cromer_Mann_a2
_atom_type_scat_Cromer_Mann_b2
_atom_type_scat_Cromer_Mann_a3
_atom_type_scat_Cromer_Mann_b3
_atom_type_scat_Cromer_Mann_a4
_atom_type_scat_Cromer_Mann_b4
_atom_type_scat_Cromer_Mann_c
_atom_type_scat_source
C 0.0033 0.0016 2.3100 20.8439 1.0200 10.2075 1.5886 0.5687 0.8650 51.6512 0.2156 'International Tables Vol C 4.2.6.8 and 6.1.1.4'
H 0.0000 0.0000 0.4930 10.5109 0.3229 26.1257 0.1402 3.1424 0.0408 57.7998 0.0030 'International Tables Vol C 4.2.6.8 and 6.1.1.4'
O 0.0106 0.0060 3.0485 13.2771 2.2868 5.7011 1.5463 0.3239 0.8670 32.9089 0.2508 'International Tables Vol C 4.2.6.8 and 6.1.1.4'

loop_
_exptl_crystal_face_index_h
_exptl_crystal_face_index_k
_exptl_crystal_face_index_l
_exptl_crystal_face_perp_dist
1 -1 1 0.043
-4 4 -4 0.083
0 0 1 0.010
0 0 -1 0.020
0 1 0 0.200
0 -1 0 0.200
4 -1 0 0.040

loop_
_geom_angle_atom_site_label_1
_geom_angle_atom_site_label_2
_geom_angle_atom_site_label_3
_geom_angle
_geom_angle_publ_flag
C1 O1 H1 107(2) no
C2 O2 H2 108(2) no
C3 O3 C17 113.9(2) yes
C4 O4 H4 109(2) no
O1 C1 C2 111.4(2) yes
O1 C1 C6 107.8(2) yes
C2 C1 C6 111.0(2) yes
O1 C1 H11 109.7 no
C2 C1 H11 108.0 no
C6 C1 H11 108.8 no
C1 C2 O2 110.4(2) yes
C1 C2 C3 110.3(2) yes
O2 C2 C3 111.0(2) yes
C1 C2 H21 109.2 no
O2 C2 H21 108.1 no
C3 C2 H21 107.7 no
C2 C3 O3 111.4(2) yes
C2 C3 C4 108.9(2) yes
O3 C3 C4 108.2(2) yes
C2 C3 H31 108.8 no
O3 C3 H31 109.7 no
C4 C3 H31 109.8 no
C3 C4 O4 110.8(2) yes
C3 C4 C5 112.0(2) yes
O4 C4 C5 107.4(2) yes
C3 C4 H41 109.2 no
O4 C4 H41 109.2 no
C5 C4 H41 108.1 no
C4 C5 C6 124.1(3) yes
C4 C5 H51 116.5 no
C6 C5 H51 119.4 no
C1 C6 C5 121.9(3) yes
C1 C6 C7 116.9(2) yes
C5 C6 C7 121.2(3) yes
C6 C7 C8 178.5(3) yes
C7 C8 C9 175.2(3) yes
C8 C9 C10 121.5(3) yes
C8 C9 C14 118.8(3) yes
C10 C9 C14 119.7(2) yes
C9 C10 C11 120.7(3) yes
C9 C10 H101 119.8 no
C11 C10 H101 119.5 no
C10 C11 C12 118.4(3) yes
C10 C11 C15 120.9(3) yes
C12 C11 C15 120.7(3) yes
C11 C12 C13 122.0(3) yes
C11 C12 H121 119.5 no
C13 C12 H121 118.5 no
C12 C13 C14 118.5(3) yes
C12 C13 C16 121.1(3) yes
C14 C13 C16 120.4(3) yes
C9 C14 C13 120.6(3) yes
C9 C14 H141 118.5 no
C13 C14 H141 120.9 no
C11 C15 H151 110.4 no
C11 C15 H152 110.3 no
H151 C15 H152 107.8 no
C11 C15 H153 110.6 no
H151 C15 H153 108.8 no
H152 C15 H153 109.0 no
C13 C16 H161 108.6 no
C13 C16 H162 110.9 no
H161 C16 H162 109.0 no
C13 C16 H163 110.3 no
H161 C16 H163 108.8 no
H162 C16 H163 109.2 no
O3 C17 H171 109.4 no
O3 C17 H172 109.7 no
H171 C17 H172 110.0 no
O3 C17 H173 108.1 no
H171 C17 H173 110.0 no
H172 C17 H173 109.6 no

loop_
_geom_bond_atom_site_label_1
_geom_bond_atom_site_label_2
_geom_bond_distance
_geom_bond_publ_flag
O1 C1 1.440(3) yes
O1 H1 0.84(4) no
O2 C2 1.433(3) yes
O2 H2 0.84(3) no
O3 C3 1.432(3) yes
O3 C17 1.431(3) yes
O4 C4 1.441(3) yes
O4 H4 0.92(4) no
C1 C2 1.527(4) yes
C1 C6 1.508(4) yes
C1 H11 0.989 no
C2 C3 1.519(4) yes
C2 H21 0.997 no
C3 C4 1.525(4) yes
C3 H31 0.998 no
C4 C5 1.500(4) yes
C4 H41 0.996 no
C5 C6 1.334(4) yes
C5 H51 0.952 no
C6 C7 1.441(4) yes
C7 C8 1.196(4) yes
C8 C9 1.448(4) yes
C9 C10 1.391(4) yes
C9 C14 1.393(4) yes
C10 C11 1.388(4) yes
C10 H101 0.924 no
C11 C12 1.387(4) yes
C11 C15 1.510(5) yes
C12 C13 1.393(4) yes
C12 H121 0.947 no
C13 C14 1.386(4) yes
C13 C16 1.514(4) yes
C14 H141 0.929 no
C15 H151 0.948 no
C15 H152 0.952 no
C15 H153 0.977 no
C16 H161 0.957 no
C16 H162 0.967 no
C16 H163 0.976 no
C17 H171 0.972 no
C17 H172 0.986 no
C17 H173 0.988 no

loop_
_geom_hbond_atom_site_label_D
_geom_hbond_atom_site_label_H
_geom_hbond_atom_site_label_A
_geom_hbond_site_symmetry_A
_geom_hbond_angle_DHA
_geom_hbond_distance_DH
_geom_hbond_distance_HA
_geom_hbond_distance_DA
_geom_hbond_publ_flag
O1 H1 O3 2_756 160(3) 0.84(4) 1.94(4) 2.745(4) yes
O2 H2 O1 1_655 171(3) 0.84(3) 1.95(3) 2.784(4) yes
O4 H4 O2 2_746 160(3) 0.92(4) 1.94(4) 2.823(4) yes
